data_9005522
loop_
_publ_author_name
'Ferraris, G.'
'Gula, A.'
'Ivaldi, G.'
'Nespolo, M.'
'Sokolova, E.'
'Uvarova, Y.'
'Khomyakov, A. P.'

_publ_section_title
;First structure determination of an MDO-2O mica polytype associated with a 1M
 polytype
;
_journal_name_full 'European Journal of Mineralogy'
_journal_page_first 1013
_journal_page_last 1023
_journal_paper_doi 10.1127/0935-1221/2001/0013-1013
_journal_volume 13
_journal_year 2001
_chemical_formula_sum 'Al0.6 F0.8 Fe0.33 H1.2 K0.97 Li0.67 Mg2 Na0.03 O11.2 Si3.4'
_chemical_name_mineral Phlogopite-2O
_space_group_IT_number 63
_symmetry_space_group_name_Hall '-C 2c 2c'
_symmetry_space_group_name_H-M 'C c m m'
_cell_angle_alpha 90
_cell_angle_beta 90
_cell_angle_gamma 90
_cell_length_a 5.2781
_cell_length_b 9.141
_cell_length_c 20.124
_cell_formula_units_Z 4
_cell_volume 970.925
_database_code_amcsd 0006910
_exptl_crystal_density_diffrn 2.857
_cod_original_formula_sum '(K.97 Na.03) (Mg2 Fe.33 Li.67) (Si3.4 Al.6) O11.2 F.8 H1.2'
_cod_database_code 9005522

loop_
_space_group_symop_operation_xyz
x,y,z
1/2+x,1/2+y,z
-x,y,1/2+z
1/2-x,1/2+y,1/2+z
x,-y,1/2-z
1/2+x,1/2-y,1/2-z
x,-y,z
1/2+x,1/2-y,z
-x,y,-z
1/2-x,1/2+y,-z
x,y,1/2-z
1/2+x,1/2+y,1/2-z
-x,-y,1/2+z
1/2-x,1/2-y,1/2+z
-x,-y,-z
1/2-x,1/2-y,-z

loop_
_atom_site_label
_atom_site_fract_x
_atom_site_fract_y
_atom_site_fract_z
_atom_site_occupancy
_atom_site_U_iso_or_equiv
K 0.66620 0.00000 0.25000 0.97000 0.03260
Na 0.66620 0.00000 0.25000 0.03000 0.03260
MgM1 0.00000 0.00000 0.00000 0.68000 0.01050
FeM1 0.00000 0.00000 0.00000 0.11000 0.01050
LiM1 0.00000 0.00000 0.00000 0.21000 0.01050
MgM2 0.00000 0.66627 0.00000 0.66000 0.01060
FeM2 0.00000 0.66627 0.00000 0.11000 0.01060
LiM2 0.00000 0.66627 0.00000 0.23000 0.01060
SiT 0.16620 0.16668 0.13564 0.85000 0.00860
AlT 0.16620 0.16668 0.13564 0.15000 0.00860
O1 0.15500 0.00000 0.16637 1.00000 0.01810
O2 0.42150 0.24480 0.16636 1.00000 0.01820
O3 0.16600 0.16670 0.05551 1.00000 0.01150
O-h 0.66810 0.00000 0.05185 0.60000 0.01310
F 0.66810 0.00000 0.05185 0.40000 0.01310
H 0.65500 0.00000 0.08800 0.60000 0.03000

loop_
_cod_related_entry_id
_cod_related_entry_database
_cod_related_entry_code
1 AMCSD 0006910
